data_4024217
loop_
_publ_author_name
'Ghenia Bentabed-Ababsa'
'Fernando Blanco'
'A\"icha Derdour'
'Florence Mongin'
'Fran\,cois Tr\'ecourt'
'Guy Qu\'eguiner'
'Rafael Ballesteros'
'Bel\'en Abarca'

_publ_section_title
;
Deprotonative Magnesation and Cadmation of [1,2,3]Triazolo[1,5-a]pyridines
;
_journal_name_full 'Journal of Organic Chemistry'
_journal_page_first 163
_journal_page_last 169
_journal_paper_doi 10.1021/jo801675h
_journal_volume 74
_journal_year 2009
_chemical_compound_source 'synthesis as described'
_chemical_formula_moiety 'C6 H4 I1 N3'
_chemical_formula_sum 'C6 H4 I N3'
_chemical_formula_weight 245.02
_chemical_name_systematic
;
 ?
;
_space_group_IT_number 14
_symmetry_cell_setting monoclinic
_symmetry_Int_Tables_number 14
_symmetry_space_group_name_Hall '-P 2ybc'
_symmetry_space_group_name_H-M 'P 1 21/c 1'
_atom_sites_solution_hydrogens geom
_atom_sites_solution_primary direct
_atom_sites_solution_secondary difmap
_cell_angle_alpha 90
_cell_angle_beta 93.2910(10)
_cell_angle_gamma 90
_cell_formula_units_Z 4
_cell_length_a 6.5313(2)
_cell_length_b 13.5186(5)
_cell_length_c 7.7087(3)
_cell_measurement_reflns_used 11805
_cell_measurement_temperature 120(2)
_cell_measurement_theta_max 27.485
_cell_measurement_theta_min 2.91
_cell_measurement_wavelength 0.71073
_cell_volume 679.51(4)
_computing_cell_refinement 'Dirax/lsq (Duisenberg & Schreurs, 1989-2000)'
_computing_data_collection 'Collect (Bruker AXS BV, 1997-2004)'
_computing_data_reduction 'EvalCCD (Duisenberg & Schreurs 1990-2000)'
_computing_molecular_graphics 'Ortep-3 for Windows (Farrugia, 1997)'
_computing_publication_material 'WinGX publication routines (Farrugia, 1999)'
_computing_structure_refinement 'SHELXL-97 (Sheldrick, 1997)'
_computing_structure_solution 'SHELXS-97 (Sheldrick, 1990)'
_diffrn_ambient_temperature 120(2)
_diffrn_detector 'CCD plate'
_diffrn_detector_area_resol_mean 9
_diffrn_measured_fraction_theta_full 0.997
_diffrn_measured_fraction_theta_max 0.997
_diffrn_measurement_device '95mm CCD camera on \k-goniostat'
_diffrn_measurement_device_type KappaCCD
_diffrn_measurement_method 'CCD rotation images, thick slices'
_diffrn_orient_matrix_type 'by Bruker AXS Collect from scalepack cell'
_diffrn_orient_matrix_UB_11 -0.906277E-1
_diffrn_orient_matrix_UB_12 0.591681E-1
_diffrn_orient_matrix_UB_13 0.10323E-1
_diffrn_orient_matrix_UB_21 0.860357E-1
_diffrn_orient_matrix_UB_22 0.225932E-1
_diffrn_orient_matrix_UB_23 0.104045
_diffrn_orient_matrix_UB_31 0.891682E-1
_diffrn_orient_matrix_UB_32 0.38337E-1
_diffrn_orient_matrix_UB_33 -0.772488E-1
_diffrn_radiation_monochromator graphite
_diffrn_radiation_probe x-ray
_diffrn_radiation_type MoK\a
_diffrn_radiation_wavelength 0.71073
_diffrn_reflns_av_R_equivalents 0.0528
_diffrn_reflns_av_unetI/netI 0.0327
_diffrn_reflns_limit_h_max 8
_diffrn_reflns_limit_h_min -8
_diffrn_reflns_limit_k_max 17
_diffrn_reflns_limit_k_min -17
_diffrn_reflns_limit_l_max 9
_diffrn_reflns_limit_l_min -9
_diffrn_reflns_number 10434
_diffrn_reflns_theta_full 27.48
_diffrn_reflns_theta_max 27.48
_diffrn_reflns_theta_min 4.01
_diffrn_source 'Enraf Nonius FR590'
_exptl_absorpt_coefficient_mu 4.627
_exptl_absorpt_correction_T_max 0.630
_exptl_absorpt_correction_T_min 0.447
_exptl_absorpt_correction_type multi-scan
_exptl_absorpt_process_details
;
  [Sheldrick, G.M. (2002). SADABS Bruker AXS Inc., Madison, Wisconsin, USA]
;
_exptl_crystal_colour colourless
_exptl_crystal_density_diffrn 2.395
_exptl_crystal_density_method 'not measured'
_exptl_crystal_description prism
_exptl_crystal_F_000 456
_exptl_crystal_size_max 0.17
_exptl_crystal_size_mid 0.14
_exptl_crystal_size_min 0.1
_refine_diff_density_max 0.602
_refine_diff_density_min -0.981
_refine_diff_density_rms 0.177
_refine_ls_extinction_method none
_refine_ls_goodness_of_fit_ref 1.143
_refine_ls_hydrogen_treatment constr
_refine_ls_matrix_type full
_refine_ls_number_parameters 91
_refine_ls_number_reflns 1551
_refine_ls_number_restraints 0
_refine_ls_restrained_S_all 1.143
_refine_ls_R_factor_all 0.0291
_refine_ls_R_factor_gt 0.0232
_refine_ls_shift/su_max 0.002
_refine_ls_shift/su_mean 0
_refine_ls_structure_factor_coef Fsqd
_refine_ls_weighting_details 'calc w=1/[\s^2^(Fo^2^)+(0.0255P)^2^+0.7887P] where P=(Fo^2^+2Fc^2^)/3'
_refine_ls_weighting_scheme calc
_refine_ls_wR_factor_gt 0.0561
_refine_ls_wR_factor_ref 0.0591
_reflns_number_gt 1368
_reflns_number_total 1551
_reflns_threshold_expression >2sigma(I)
_cod_data_source_file jo801675h_si_002_2.cif
_cod_data_source_block 2a
_cod_original_sg_symbol_H-M 'P 21/c'
_cod_database_code 4024217

loop_
_symmetry_equiv_pos_as_xyz
'x, y, z'
'-x, y+1/2, -z+1/2'
'-x, -y, -z'
'x, -y-1/2, z-1/2'

loop_
_atom_site_label
_atom_site_type_symbol
_atom_site_fract_x
_atom_site_fract_y
_atom_site_fract_z
_atom_site_U_iso_or_equiv
_atom_site_adp_type
_atom_site_occupancy
_atom_site_calc_flag
_atom_site_refinement_flags
_atom_site_disorder_assembly
_atom_site_disorder_group
I1 I 0.36270(3) 0.428249(14) 0.70163(2) 0.01310(9) Uani 1 d . . .
N1 N 0.3590(4) 0.1860(2) 0.7247(4) 0.0151(6) Uani 1 d . . .
N2 N 0.3320(4) 0.0888(2) 0.7277(4) 0.0162(6) Uani 1 d . . .
C3 C 0.1412(5) 0.0650(2) 0.6676(4) 0.0149(6) Uani 1 d . . .
H3 H 0.0871 -0.0001 0.6594 0.018 Uiso 1 calc R . .
C4 C -0.1601(5) 0.1773(2) 0.5462(4) 0.0157(6) Uani 1 d . . .
H4 H -0.2617 0.1282 0.5216 0.019 Uiso 1 calc R . .
C5 C -0.2011(5) 0.2746(2) 0.5114(4) 0.0159(6) Uani 1 d . . .
H5 H -0.3297 0.2933 0.4576 0.019 Uiso 1 calc R . .
C6 C -0.0502(5) 0.3479(2) 0.5563(4) 0.0143(6) Uani 1 d . . .
H6 H -0.0815 0.4155 0.5338 0.017 Uiso 1 calc R . .
C7 C 0.1373(5) 0.3239(2) 0.6303(4) 0.0130(6) Uani 1 d . . .
N8 N 0.1783(4) 0.22434(19) 0.6579(3) 0.0108(5) Uani 1 d . . .
C9 C 0.0356(5) 0.1507(2) 0.6193(4) 0.0129(6) Uani 1 d . . .

loop_
_atom_site_aniso_label
_atom_site_aniso_U_11
_atom_site_aniso_U_22
_atom_site_aniso_U_33
_atom_site_aniso_U_23
_atom_site_aniso_U_13
_atom_site_aniso_U_12
I1 0.01194(13) 0.01125(12) 0.01592(13) -0.00066(7) -0.00068(8) -0.00084(7)
N1 0.0113(14) 0.0115(13) 0.0220(14) 0.0010(10) -0.0024(11) 0.0013(9)
N2 0.0178(14) 0.0114(13) 0.0193(14) 0.0017(10) 0.0018(11) 0.0010(10)
C3 0.0173(16) 0.0108(15) 0.0166(15) 0.0005(11) 0.0007(12) 0.0004(11)
C4 0.0116(15) 0.0180(15) 0.0176(15) -0.0036(12) 0.0004(12) -0.0005(12)
C5 0.0112(14) 0.0206(16) 0.0157(15) -0.0022(13) -0.0008(11) 0.0023(13)
C6 0.0124(15) 0.0133(14) 0.0171(15) 0.0011(12) -0.0003(11) 0.0030(11)
C7 0.0149(16) 0.0114(14) 0.0126(14) 0.0012(11) 0.0002(11) -0.0003(11)
N8 0.0088(12) 0.0114(12) 0.0120(12) -0.0008(10) -0.0016(9) 0.0013(10)
C9 0.0123(15) 0.0136(14) 0.0129(14) -0.0018(11) 0.0013(11) -0.0004(11)

loop_
_atom_type_symbol
_atom_type_description
_atom_type_scat_dispersion_real
_atom_type_scat_dispersion_imag
_atom_type_scat_source
C C 0.0033 0.0016 'International Tables Vol C Tables 4.2.6.8 and 6.1.1.4'
H H 0 0 'International Tables Vol C Tables 4.2.6.8 and 6.1.1.4'
N N 0.0061 0.0033 'International Tables Vol C Tables 4.2.6.8 and 6.1.1.4'
I I -0.4742 1.8119 'International Tables Vol C Tables 4.2.6.8 and 6.1.1.4'

loop_
_exptl_crystal_face_index_h
_exptl_crystal_face_index_k
_exptl_crystal_face_index_l
_exptl_crystal_face_perp_dist
0 1 0 0.049
0 -1 0 0.059
15 1 0 0.054
-1 0 0 0.127
0 1 0 0.059
0 -1 0 0.052
-4 1 0 0.119
4 3 0 0.057
-1 10 1 0.07
0 -1 6 0.089
-1 9 -14 0.052
1 -9 -3 0.065
-3 0 2 0.103
-1 15 3 0.066

loop_
_geom_angle_atom_site_label_1
_geom_angle_atom_site_label_2
_geom_angle_atom_site_label_3
_geom_angle
_geom_angle_site_symmetry_1
_geom_angle_site_symmetry_3
_geom_angle_publ_flag
N2 N1 N8 105.7(2) . . ?
N1 N2 C3 110.7(3) . . ?
N2 C3 C9 109.3(3) . . ?
N2 C3 H3 125.4 . . ?
C9 C3 H3 125.4 . . ?
C5 C4 C9 119.1(3) . . ?
C5 C4 H4 120.5 . . ?
C9 C4 H4 120.5 . . ?
C4 C5 C6 119.8(3) . . ?
C4 C5 H5 120.1 . . ?
C6 C5 H5 120.1 . . ?
C7 C6 C5 121.9(3) . . ?
C7 C6 H6 119.1 . . ?
C5 C6 H6 119.1 . . ?
C6 C7 N8 117.2(3) . . ?
C6 C7 I1 123.5(2) . . ?
N8 C7 I1 119.2(2) . . ?
N1 N8 C9 111.4(2) . . ?
N1 N8 C7 125.6(3) . . ?
C9 N8 C7 122.9(3) . . ?
N8 C9 C3 103.0(3) . . ?
N8 C9 C4 119.0(3) . . ?
C3 C9 C4 138.1(3) . . ?

loop_
_geom_bond_atom_site_label_1
_geom_bond_atom_site_label_2
_geom_bond_distance
_geom_bond_site_symmetry_2
_geom_bond_publ_flag
I1 C7 2.090(3) . ?
N1 N2 1.326(4) . ?
N1 N8 1.363(3) . ?
N2 C3 1.343(4) . ?
C3 C9 1.387(4) . ?
C3 H3 0.95 . ?
C4 C5 1.365(5) . ?
C4 C9 1.413(4) . ?
C4 H4 0.95 . ?
C5 C6 1.427(4) . ?
C5 H5 0.95 . ?
C6 C7 1.360(4) . ?
C6 H6 0.95 . ?
C7 N8 1.386(4) . ?
N8 C9 1.385(4) . ?

loop_
_geom_torsion_atom_site_label_1
_geom_torsion_atom_site_label_2
_geom_torsion_atom_site_label_3
_geom_torsion_atom_site_label_4
_geom_torsion
_geom_torsion_site_symmetry_1
_geom_torsion_site_symmetry_2
_geom_torsion_site_symmetry_3
_geom_torsion_site_symmetry_4
_geom_torsion_publ_flag
N8 N1 N2 C3 -0.8(3) . . . . ?
N1 N2 C3 C9 1.0(4) . . . . ?
C9 C4 C5 C6 -2.8(5) . . . . ?
C4 C5 C6 C7 1.4(5) . . . . ?
C5 C6 C7 N8 1.2(4) . . . . ?
C5 C6 C7 I1 -179.2(2) . . . . ?
N2 N1 N8 C9 0.4(3) . . . . ?
N2 N1 N8 C7 -179.6(3) . . . . ?
C6 C7 N8 N1 177.7(3) . . . . ?
I1 C7 N8 N1 -2.0(4) . . . . ?
C6 C7 N8 C9 -2.3(4) . . . . ?
I1 C7 N8 C9 178.0(2) . . . . ?
N1 N8 C9 C3 0.2(3) . . . . ?
C7 N8 C9 C3 -179.8(3) . . . . ?
N1 N8 C9 C4 -179.1(3) . . . . ?
C7 N8 C9 C4 0.9(4) . . . . ?
N2 C3 C9 N8 -0.7(3) . . . . ?
N2 C3 C9 C4 178.4(4) . . . . ?
C5 C4 C9 N8 1.7(4) . . . . ?
C5 C4 C9 C3 -177.2(4) . . . . ?

loop_
_cod_related_entry_id
_cod_related_entry_database
_cod_related_entry_code
1 ChemSpider 30658854
